data_7102952
loop_
_publ_author_name
'Chen, Xu-Dong'
'Wu, Hui-Fang'
'Du, Miao'

_publ_section_title
;
 Controllable preparation of Zn(II) coordination polymers: unusual
 solvothermal formation of a LiGe-type framework directed by in situ
 S-S coupling of 5-(4-pyridyl)-1H-1,2,4-triazole-3-thiol.
;
_journal_issue 11
_journal_name_full 'Chemical communications (Cambridge, England)'
_journal_page_first 1296
_journal_page_last 1298
_journal_paper_doi 10.1039/b716461k
_journal_year 2008
_chemical_formula_sum 'C14 H12 N8 O2 S2 Zn'
_chemical_formula_weight 453.80
_chemical_name_systematic
;
?
;
_space_group_IT_number 142
_symmetry_cell_setting tetragonal
_symmetry_space_group_name_Hall '-I 4bd 2c'
_symmetry_space_group_name_H-M 'I 41/a c d :2'
_atom_sites_solution_hydrogens geom
_atom_sites_solution_primary direct
_atom_sites_solution_secondary difmap
_audit_creation_method SHELXL-97
_cell_angle_alpha 90.00
_cell_angle_beta 90.00
_cell_angle_gamma 90.00
_cell_formula_units_Z 16
_cell_length_a 17.9622(11)
_cell_length_b 17.9622(11)
_cell_length_c 21.890(2)
_cell_measurement_reflns_used 2279
_cell_measurement_temperature 294(2)
_cell_measurement_theta_max 22.44
_cell_measurement_theta_min 2.27
_cell_volume 7062.7(9)
_computing_cell_refinement 'Bruker APEX II'
_computing_data_collection 'Bruker APEX II'
_computing_data_reduction 'Bruker SAINT'
_computing_molecular_graphics 'Bruker SHELXTL'
_computing_publication_material 'Bruker SHELXTL'
_computing_structure_refinement 'SHELXL-97 (Sheldrick, 1997)'
_computing_structure_solution 'SHELXS-97 (Sheldrick, 1990)'
_diffrn_ambient_temperature 294(2)
_diffrn_measured_fraction_theta_full 1.000
_diffrn_measured_fraction_theta_max 1.000
_diffrn_measurement_device_type 'APEX II CCD area detector'
_diffrn_measurement_method 'phi and omega scans'
_diffrn_radiation_monochromator graphite
_diffrn_radiation_source 'fine-focus sealed tube'
_diffrn_radiation_type MoK\a
_diffrn_radiation_wavelength 0.71073
_diffrn_reflns_av_R_equivalents 0.0551
_diffrn_reflns_av_sigmaI/netI 0.0343
_diffrn_reflns_limit_h_max 20
_diffrn_reflns_limit_h_min -21
_diffrn_reflns_limit_k_max 21
_diffrn_reflns_limit_k_min -21
_diffrn_reflns_limit_l_max 16
_diffrn_reflns_limit_l_min -26
_diffrn_reflns_number 17848
_diffrn_reflns_theta_full 25.01
_diffrn_reflns_theta_max 25.01
_diffrn_reflns_theta_min 2.27
_exptl_absorpt_coefficient_mu 1.657
_exptl_absorpt_correction_T_max 1.000000
_exptl_absorpt_correction_T_min 0.708492
_exptl_absorpt_correction_type multi-scan
_exptl_absorpt_process_details SADABS
_exptl_crystal_colour PALE-YELLOW
_exptl_crystal_density_diffrn 1.707
_exptl_crystal_density_meas ?
_exptl_crystal_density_method 'not measured'
_exptl_crystal_description BLOCK
_exptl_crystal_F_000 3680
_exptl_crystal_size_max 0.25
_exptl_crystal_size_mid 0.24
_exptl_crystal_size_min 0.20
_refine_diff_density_max 0.226
_refine_diff_density_min -0.316
_refine_diff_density_rms 0.052
_refine_ls_extinction_method none
_refine_ls_goodness_of_fit_ref 1.034
_refine_ls_hydrogen_treatment constr
_refine_ls_matrix_type full
_refine_ls_number_parameters 131
_refine_ls_number_reflns 1560
_refine_ls_number_restraints 0
_refine_ls_restrained_S_all 1.034
_refine_ls_R_factor_all 0.0428
_refine_ls_R_factor_gt 0.0284
_refine_ls_shift/su_max 0.001
_refine_ls_shift/su_mean 0.000
_refine_ls_structure_factor_coef Fsqd
_refine_ls_weighting_details 'calc w=1/[\s^2^(Fo^2^)+(0.0191P)^2^+12.7753P] where P=(Fo^2^+2Fc^2^)/3'
_refine_ls_weighting_scheme calc
_refine_ls_wR_factor_gt 0.0619
_refine_ls_wR_factor_ref 0.0673
_reflns_number_gt 1243
_reflns_number_total 1560
_reflns_threshold_expression >2sigma(I)
_cod_data_source_file b716461k.txt
_cod_data_source_block Complex2
_cod_depositor_comments
;
The following automatic conversions were performed:
'_symmetry_cell_setting' value 'Tetragonal' changed to 'tetragonal'
according to '/home/saulius/struct/CIF-dictionaries/cif_core.dic'
dictionary named 'cif_core.dic' version 2.4.1 from
2010-06-29.

'_exptl_absorpt_correction_type' value 'MULTI-SCAN' changed
to 'multi-scan' according to
'/home/saulius/struct/CIF-dictionaries/cif_core.dic' dictionary named
'cif_core.dic' version 2.4.1 from 2010-06-29.

Automatic conversion script
Id: cif_fix_enum 1527 2010-12-29 10:47:43Z saulius 

The following automatic conversions were performed:

'_exptl_crystal_density_meas' value 'NONE' was changed to '?' - the
value is perceived as not measured.

Automatic conversion script
Id: cif_fix_values 3008 2015-01-20 13:52:24Z robertas 
;
_cod_original_sg_symbol_H-M I4(1)/acd
_cod_database_code 7102952

loop_
_symmetry_equiv_pos_as_xyz
'x, y, z'
'-x+1/2, -y, z+1/2'
'-y+1/4, x+3/4, z+1/4'
'y+1/4, -x+1/4, z+3/4'
'-x+1/2, y, -z'
'x, -y, -z+1/2'
'y+1/4, x+3/4, -z+3/4'
'-y+1/4, -x+1/4, -z+1/4'
'x+1/2, y+1/2, z+1/2'
'-x+1, -y+1/2, z+1'
'-y+3/4, x+5/4, z+3/4'
'y+3/4, -x+3/4, z+5/4'
'-x+1, y+1/2, -z+1/2'
'x+1/2, -y+1/2, -z+1'
'y+3/4, x+5/4, -z+5/4'
'-y+3/4, -x+3/4, -z+3/4'
'-x, -y, -z'
'x-1/2, y, -z-1/2'
'y-1/4, -x-3/4, -z-1/4'
'-y-1/4, x-1/4, -z-3/4'
'x-1/2, -y, z'
'-x, y, z-1/2'
'-y-1/4, -x-3/4, z-3/4'
'y-1/4, x-1/4, z-1/4'
'-x+1/2, -y+1/2, -z+1/2'
'x, y+1/2, -z'
'y+1/4, -x-1/4, -z+1/4'
'-y+1/4, x+1/4, -z-1/4'
'x, -y+1/2, z+1/2'
'-x+1/2, y+1/2, z'
'-y+1/4, -x-1/4, z-1/4'
'y+1/4, x+1/4, z+1/4'

loop_
_atom_site_label
_atom_site_type_symbol
_atom_site_fract_x
_atom_site_fract_y
_atom_site_fract_z
_atom_site_U_iso_or_equiv
_atom_site_adp_type
_atom_site_occupancy
_atom_site_symmetry_multiplicity
_atom_site_calc_flag
_atom_site_refinement_flags
_atom_site_disorder_assembly
_atom_site_disorder_group
Zn1 Zn 0.2500 0.45546(2) 0.0000 0.03141(14) Uani 1 2 d S . .
S2 S 0.29890(4) 0.65290(4) -0.02388(4) 0.0520(2) Uani 1 1 d . . .
N1 N 0.33991(12) 0.51484(12) 0.01832(10) 0.0366(5) Uani 1 1 d . . .
N4 N 0.62772(12) 0.51481(12) 0.18268(10) 0.0359(5) Uani 1 1 d . . .
N3 N 0.41517(12) 0.60764(12) 0.04630(11) 0.0407(6) Uani 1 1 d . . .
C2 C 0.43957(14) 0.54069(15) 0.06666(12) 0.0361(6) Uani 1 1 d . . .
C6 C 0.58870(16) 0.57819(16) 0.18144(14) 0.0459(7) Uani 1 1 d . . .
H6 H 0.6029 0.6168 0.2073 0.055 Uiso 1 1 calc R . .
N2 N 0.39628(12) 0.48379(12) 0.05099(10) 0.0389(6) Uani 1 1 d . . .
C5 C 0.60496(16) 0.45979(17) 0.14604(13) 0.0475(8) Uani 1 1 d . . .
H5 H 0.6310 0.4150 0.1467 0.057 Uiso 1 1 calc R . .
C7 C 0.52829(16) 0.58888(16) 0.14356(14) 0.0470(8) Uani 1 1 d . . .
H7 H 0.5031 0.6341 0.1436 0.056 Uiso 1 1 calc R . .
C1 C 0.35330(15) 0.58864(15) 0.01692(12) 0.0372(6) Uani 1 1 d . . .
C4 C 0.54489(16) 0.46614(17) 0.10730(14) 0.0461(7) Uani 1 1 d . . .
H4 H 0.5311 0.4264 0.0826 0.055 Uiso 1 1 calc R . .
C3 C 0.50545(14) 0.53173(15) 0.10547(12) 0.0345(6) Uani 1 1 d . . .
O1A O 0.5000 0.7500 1.0009(15) 0.180(10) Uani 0.50 2 d SP A 1
O1B O 0.5000 0.7500 1.0507(16) 0.171(15) Uiso 0.25 2 d SP B 2
O1C O 0.509(4) 0.719(3) 0.987(2) 0.31(3) Uiso 0.25 1 d P . 3
O1D O 0.527(2) 0.7127(18) 0.8728(16) 0.202(10) Uiso 0.25 1 d P . 4
O1E O 0.5000 0.7500 0.936(3) 0.228(16) Uiso 0.25 2 d SP C 5

loop_
_atom_site_aniso_label
_atom_site_aniso_U_11
_atom_site_aniso_U_22
_atom_site_aniso_U_33
_atom_site_aniso_U_23
_atom_site_aniso_U_13
_atom_site_aniso_U_12
Zn1 0.0350(2) 0.0296(2) 0.0296(2) 0.000 -0.00540(19) 0.000
S2 0.0536(5) 0.0456(4) 0.0568(5) 0.0179(4) -0.0200(4) -0.0063(4)
N1 0.0354(12) 0.0381(13) 0.0364(13) 0.0035(10) -0.0089(10) -0.0016(10)
N4 0.0338(12) 0.0422(13) 0.0318(12) 0.0000(10) -0.0011(10) -0.0003(10)
N3 0.0398(13) 0.0390(13) 0.0433(14) 0.0066(11) -0.0101(11) -0.0047(10)
C2 0.0357(14) 0.0391(15) 0.0334(15) 0.0044(13) -0.0022(12) -0.0042(12)
C6 0.0491(18) 0.0398(16) 0.0486(19) -0.0008(14) -0.0147(15) -0.0058(13)
N2 0.0321(12) 0.0410(13) 0.0436(14) 0.0065(11) -0.0057(11) 0.0014(10)
C5 0.0473(17) 0.0512(18) 0.0440(17) -0.0116(15) -0.0104(14) 0.0145(14)
C7 0.0464(18) 0.0378(16) 0.0568(19) 0.0034(15) -0.0147(15) 0.0001(13)
C1 0.0373(15) 0.0386(15) 0.0358(15) 0.0053(12) -0.0066(12) -0.0037(12)
C4 0.0457(16) 0.0525(17) 0.0402(17) -0.0126(14) -0.0097(14) 0.0071(14)
C3 0.0303(13) 0.0441(15) 0.0290(14) 0.0059(12) -0.0003(11) -0.0047(12)
O1A 0.144(14) 0.167(19) 0.23(3) 0.000 0.000 -0.106(15)

loop_
_atom_type_symbol
_atom_type_description
_atom_type_scat_dispersion_real
_atom_type_scat_dispersion_imag
_atom_type_scat_source
C C 0.0033 0.0016 'International Tables Vol C Tables 4.2.6.8 and 6.1.1.4'
H H 0.0000 0.0000 'International Tables Vol C Tables 4.2.6.8 and 6.1.1.4'
N N 0.0061 0.0033 'International Tables Vol C Tables 4.2.6.8 and 6.1.1.4'
O O 0.0106 0.0060 'International Tables Vol C Tables 4.2.6.8 and 6.1.1.4'
S S 0.1246 0.1234 'International Tables Vol C Tables 4.2.6.8 and 6.1.1.4'
Zn Zn 0.2839 1.4301 'International Tables Vol C Tables 4.2.6.8 and 6.1.1.4'

loop_
_geom_angle_atom_site_label_1
_geom_angle_atom_site_label_2
_geom_angle_atom_site_label_3
_geom_angle
_geom_angle_site_symmetry_1
_geom_angle_site_symmetry_3
_geom_angle_publ_flag
N1 Zn1 N1 114.68(13) . 5 ?
N1 Zn1 N4 114.08(9) . 24 ?
N1 Zn1 N4 109.16(9) 5 24 ?
N1 Zn1 N4 109.16(9) . 20_656 ?
N1 Zn1 N4 114.08(9) 5 20_656 ?
N4 Zn1 N4 94.00(12) 24 20_656 ?
C1 S2 S2 102.60(10) . 5 ?
C1 N1 N2 106.4(2) . . ?
C1 N1 Zn1 132.23(18) . . ?
N2 N1 Zn1 119.60(16) . . ?
C5 N4 C6 117.2(2) . . ?
C5 N4 Zn1 122.98(19) . 27_565 ?
C6 N4 Zn1 118.86(18) . 27_565 ?
C1 N3 C2 101.6(2) . . ?
N2 C2 N3 114.1(2) . . ?
N2 C2 C3 122.5(2) . . ?
N3 C2 C3 123.3(2) . . ?
N4 C6 C7 122.9(3) . . ?
N4 C6 H6 118.5 . . ?
C7 C6 H6 118.5 . . ?
C2 N2 N1 104.8(2) . . ?
N4 C5 C4 123.2(3) . . ?
N4 C5 H5 118.4 . . ?
C4 C5 H5 118.4 . . ?
C6 C7 C3 119.5(3) . . ?
C6 C7 H7 120.3 . . ?
C3 C7 H7 120.3 . . ?
N3 C1 N1 113.0(2) . . ?
N3 C1 S2 122.9(2) . . ?
N1 C1 S2 124.0(2) . . ?
C3 C4 C5 119.5(3) . . ?
C3 C4 H4 120.2 . . ?
C5 C4 H4 120.2 . . ?
C4 C3 C7 117.7(2) . . ?
C4 C3 C2 121.8(2) . . ?
C7 C3 C2 120.5(2) . . ?
O1D O1D O1D 89.6(6) 19_577 28_657 ?
O1D O1D O1D 45.2(3) 19_577 10_564 ?
O1D O1D O1D 45.2(3) 28_657 10_564 ?

loop_
_geom_bond_atom_site_label_1
_geom_bond_atom_site_label_2
_geom_bond_distance
_geom_bond_site_symmetry_2
_geom_bond_publ_flag
Zn1 N1 1.976(2) . ?
Zn1 N1 1.976(2) 5 ?
Zn1 N4 2.047(2) 24 ?
Zn1 N4 2.047(2) 20_656 ?
S2 C1 1.756(3) . ?
S2 S2 2.0441(17) 5 ?
N1 C1 1.347(3) . ?
N1 N2 1.359(3) . ?
N4 C5 1.337(3) . ?
N4 C6 1.337(4) . ?
N4 Zn1 2.047(2) 27_565 ?
N3 C1 1.329(3) . ?
N3 C2 1.355(3) . ?
C2 N2 1.329(3) . ?
C2 C3 1.466(4) . ?
C6 C7 1.379(4) . ?
C6 H6 0.9300 . ?
C5 C4 1.377(4) . ?
C5 H5 0.9300 . ?
C7 C3 1.385(4) . ?
C7 H7 0.9300 . ?
C4 C3 1.375(4) . ?
C4 H4 0.9300 . ?
O1C O1C 1.15(11) 10_564 ?
O1D O1D 1.17(3) 19_577 ?
O1D O1D 1.17(3) 28_657 ?
O1D O1D 1.65(4) 10_564 ?

loop_
_geom_torsion_atom_site_label_1
_geom_torsion_atom_site_label_2
_geom_torsion_atom_site_label_3
_geom_torsion_atom_site_label_4
_geom_torsion
_geom_torsion_site_symmetry_1
_geom_torsion_site_symmetry_2
_geom_torsion_site_symmetry_3
_geom_torsion_site_symmetry_4
_geom_torsion_publ_flag
N1 Zn1 N1 C1 -5.0(2) 5 . . . ?
N4 Zn1 N1 C1 121.9(2) 24 . . . ?
N4 Zn1 N1 C1 -134.4(2) 20_656 . . . ?
N1 Zn1 N1 N2 157.6(2) 5 . . . ?
N4 Zn1 N1 N2 -75.4(2) 24 . . . ?
N4 Zn1 N1 N2 28.2(2) 20_656 . . . ?
C1 N3 C2 N2 0.2(3) . . . . ?
C1 N3 C2 C3 -176.5(3) . . . . ?
C5 N4 C6 C7 -1.4(4) . . . . ?
Zn1 N4 C6 C7 -170.5(2) 27_565 . . . ?
N3 C2 N2 N1 0.0(3) . . . . ?
C3 C2 N2 N1 176.7(2) . . . . ?
C1 N1 N2 C2 -0.2(3) . . . . ?
Zn1 N1 N2 C2 -166.94(18) . . . . ?
C6 N4 C5 C4 1.0(4) . . . . ?
Zn1 N4 C5 C4 169.5(2) 27_565 . . . ?
N4 C6 C7 C3 1.0(5) . . . . ?
C2 N3 C1 N1 -0.4(3) . . . . ?
C2 N3 C1 S2 -176.1(2) . . . . ?
N2 N1 C1 N3 0.4(3) . . . . ?
Zn1 N1 C1 N3 164.75(19) . . . . ?
N2 N1 C1 S2 176.1(2) . . . . ?
Zn1 N1 C1 S2 -19.6(4) . . . . ?
S2 S2 C1 N3 -115.5(2) 5 . . . ?
S2 S2 C1 N1 69.2(3) 5 . . . ?
N4 C5 C4 C3 -0.1(5) . . . . ?
C5 C4 C3 C7 -0.3(4) . . . . ?
C5 C4 C3 C2 -177.9(3) . . . . ?
C6 C7 C3 C4 -0.1(4) . . . . ?
C6 C7 C3 C2 177.5(3) . . . . ?
N2 C2 C3 C4 28.0(4) . . . . ?
N3 C2 C3 C4 -155.6(3) . . . . ?
N2 C2 C3 C7 -149.5(3) . . . . ?
N3 C2 C3 C7 26.9(4) . . . . ?
